data_7124580
loop_
_publ_author_name
'\<Cechov\'a, L'
'Proch\'azkov\'a, E'
'C\'isa\<rov\'a, I'
'Dra\<c\'insk\'y, M'
'Janeba, Z.'

_publ_section_title
;
 Separation of planar rotamers through intramolecular hydrogen bonding in
 polysubstituted 5-nitrosopyrimidines.
;
_journal_issue 94
_journal_name_full 'Chemical communications (Cambridge, England)'
_journal_page_first 14892
_journal_page_last 14895
_journal_paper_doi 10.1039/c4cc06978a
_journal_volume 50
_journal_year 2014
_chemical_compound_source 'synthesized by the authors'
_chemical_formula_moiety 'C11 H21 N6 O5 P'
_chemical_formula_sum 'C11 H21 N6 O5 P'
_chemical_formula_weight 348.31
_space_group_IT_number 13
_space_group_name_Hall '-P 2yc'
_space_group_name_H-M_alt 'P 1 2/c 1'
_symmetry_cell_setting monoclinic
_symmetry_space_group_name_H-M 'P 1 2/c 1'
_atom_sites_solution_hydrogens geom
_atom_sites_solution_primary direct
_atom_sites_solution_secondary difmap
_audit_creation_method SHELXL-97
_cell_angle_alpha 90.00
_cell_angle_beta 104.6734(10)
_cell_angle_gamma 90.00
_cell_formula_units_Z 8
_cell_length_a 15.1845(4)
_cell_length_b 13.7904(4)
_cell_length_c 16.3311(4)
_cell_measurement_reflns_used 7799
_cell_measurement_temperature 150(2)
_cell_measurement_theta_max 27.4926
_cell_measurement_theta_min 2.2044
_cell_volume 3308.20(15)
_computing_cell_refinement 'SAINT V8.27B (Bruker AXS Inc., 2012)'
_computing_data_collection 'Bruker Instrument Service v2012.12.0.3'
_computing_data_reduction 'SAINT V8.27B (Bruker AXS Inc., 2012)'
_computing_structure_refinement 'SHELXL-97 (Sheldrick, 2008)'
_computing_structure_solution 'SHELXS-97 (Sheldrick, 2008)'
_diffrn_ambient_temperature 150(2)
_diffrn_measured_fraction_theta_full 1.000
_diffrn_measured_fraction_theta_max 1.000
_diffrn_measurement_device_type 'Bruker APEX-II CCD'
_diffrn_measurement_method '\f and \w scans'
_diffrn_radiation_monochromator graphite
_diffrn_radiation_source 'fine-focus sealed tube'
_diffrn_radiation_type MoK\a
_diffrn_radiation_wavelength 0.71073
_diffrn_reflns_av_R_equivalents 0.0344
_diffrn_reflns_av_sigmaI/netI 0.0417
_diffrn_reflns_limit_h_max 19
_diffrn_reflns_limit_h_min -19
_diffrn_reflns_limit_k_max 17
_diffrn_reflns_limit_k_min -17
_diffrn_reflns_limit_l_max 21
_diffrn_reflns_limit_l_min -21
_diffrn_reflns_number 30510
_diffrn_reflns_theta_full 27.50
_diffrn_reflns_theta_max 27.50
_diffrn_reflns_theta_min 1.48
_diffrn_standards_number 0
_exptl_absorpt_coefficient_mu 0.201
_exptl_absorpt_correction_T_max 0.9386
_exptl_absorpt_correction_T_min 0.8997
_exptl_absorpt_correction_type multi-scan
_exptl_absorpt_process_details 'SADABS V2012/1 (Bruker AXS Inc.)'
_exptl_crystal_colour red-violet
_exptl_crystal_density_diffrn 1.399
_exptl_crystal_density_method 'not measured'
_exptl_crystal_description prism
_exptl_crystal_F_000 1472
_exptl_crystal_size_max 0.54
_exptl_crystal_size_mid 0.38
_exptl_crystal_size_min 0.32
_refine_diff_density_max 1.052
_refine_diff_density_min -0.406
_refine_diff_density_rms 0.090
_refine_ls_extinction_method none
_refine_ls_goodness_of_fit_ref 1.039
_refine_ls_hydrogen_treatment constr
_refine_ls_matrix_type full
_refine_ls_number_parameters 459
_refine_ls_number_reflns 7598
_refine_ls_number_restraints 0
_refine_ls_restrained_S_all 1.039
_refine_ls_R_factor_all 0.0893
_refine_ls_R_factor_gt 0.0683
_refine_ls_shift/su_max 0.001
_refine_ls_shift/su_mean 0.000
_refine_ls_structure_factor_coef Fsqd
_refine_ls_weighting_details 'calc w=1/[\s^2^(Fo^2^)+(0.1104P)^2^+3.5564P] where P=(Fo^2^+2Fc^2^)/3'
_refine_ls_weighting_scheme calc
_refine_ls_wR_factor_gt 0.1865
_refine_ls_wR_factor_ref 0.2055
_reflns_number_gt 5611
_reflns_number_total 7598
_reflns_threshold_expression I>2\s(I)
_cod_data_source_file c4cc06978a6.cif
_cod_data_source_block lc_190_bez_vod_acet
_cod_original_sg_symbol_H-M 'P 2/c'
_cod_database_code 7124580

loop_
_symmetry_equiv_pos_as_xyz
'x, y, z'
'-x, y, -z+1/2'
'-x, -y, -z'
'x, -y, z-1/2'

loop_
_atom_site_label
_atom_site_type_symbol
_atom_site_fract_x
_atom_site_fract_y
_atom_site_fract_z
_atom_site_U_iso_or_equiv
_atom_site_adp_type
_atom_site_occupancy
_atom_site_symmetry_multiplicity
_atom_site_calc_flag
_atom_site_refinement_flags
_atom_site_disorder_assembly
_atom_site_disorder_group
P1A P 0.46167(8) 0.70525(6) 0.46035(8) 0.0201(2) Uani 0.777(3) 1 d P A 1
P1C P 0.4903(3) 0.7069(3) 0.4904(3) 0.0201(2) Uani 0.223(3) 1 d P A 2
C2A C 0.79845(15) 1.03286(16) 0.77982(13) 0.0143(4) Uani 1 1 d . . .
C4A C 0.86427(15) 1.02239(17) 0.66791(13) 0.0143(4) Uani 1 1 d . . .
C5A C 0.77438(15) 1.01415(17) 0.61081(13) 0.0144(4) Uani 1 1 d . . .
C6A C 0.69868(14) 1.01896(16) 0.65056(13) 0.0135(4) Uani 1 1 d . . .
C11A C 0.53306(15) 1.01375(19) 0.63111(14) 0.0195(5) Uani 1 1 d . . .
H11A H 0.4831 1.0475 0.5903 0.023 Uiso 1 1 calc R . .
H11B H 0.5441 1.0481 0.6860 0.023 Uiso 1 1 calc R . .
C12A C 0.50543(17) 0.9106(2) 0.64190(15) 0.0251(5) Uani 1 1 d . . .
H12A H 0.5537 0.8772 0.6849 0.030 Uiso 1 1 calc R . .
H12B H 0.4486 0.9094 0.6610 0.030 Uiso 1 1 calc R . .
C13A C 0.4890(2) 0.7603(2) 0.5679(2) 0.0381(7) Uani 1 1 d . . .
H13A H 0.4419 0.7414 0.5975 0.046 Uiso 0.777(3) 1 d PR A .
H13B H 0.5484 0.7361 0.6014 0.046 Uiso 0.777(3) 1 d PR . .
H13E H 0.4334 0.7420 0.5853 0.046 Uiso 0.223(3) 1 d PR . .
H13F H 0.5419 0.7392 0.6134 0.046 Uiso 0.223(3) 1 d PR . .
C14A C 0.6249(3) 0.7379(4) 0.4354(3) 0.0462(11) Uani 0.777(3) 1 d P A 1
H14A H 0.6396 0.6734 0.4619 0.055 Uiso 0.777(3) 1 calc PR A 1
H14B H 0.6571 0.7876 0.4758 0.055 Uiso 0.777(3) 1 calc PR A 1
C15A C 0.6566(7) 0.7429(8) 0.3555(5) 0.066(2) Uani 0.777(3) 1 d P A 1
H15A H 0.6224 0.6960 0.3145 0.099 Uiso 0.777(3) 1 calc PR A 1
H15B H 0.7216 0.7275 0.3683 0.099 Uiso 0.777(3) 1 calc PR A 1
H15C H 0.6464 0.8084 0.3317 0.099 Uiso 0.777(3) 1 calc PR A 1
C16A C 0.2878(3) 0.7324(3) 0.4169(3) 0.0509(12) Uani 0.777(3) 1 d P A 1
H16A H 0.2690 0.7866 0.4484 0.061 Uiso 0.777(3) 1 d PR A 1
H16B H 0.2904 0.6725 0.4509 0.061 Uiso 0.777(3) 1 d PR A 1
C15C C 0.633(3) 0.752(4) 0.328(3) 0.066(2) Uani 0.223(3) 1 d P A 2
H15D H 0.6590 0.8075 0.3636 0.099 Uiso 0.223(3) 1 d PR A 2
H15E H 0.6278 0.7677 0.2685 0.099 Uiso 0.223(3) 1 d PR A 2
H15F H 0.6726 0.6955 0.3443 0.099 Uiso 0.223(3) 1 d PR A 2
C14C C 0.5472(8) 0.7302(9) 0.3351(7) 0.026(2) Uiso 0.223(3) 1 d P A 2
H14C H 0.5360 0.6601 0.3242 0.031 Uiso 0.223(3) 1 calc PR A 2
H14D H 0.5023 0.7662 0.2910 0.031 Uiso 0.223(3) 1 calc PR A 2
C16C C 0.3305(10) 0.7175(10) 0.3515(9) 0.036(3) Uiso 0.223(3) 1 d P A 2
H16C H 0.3476 0.6550 0.3300 0.043 Uiso 0.223(3) 1 d PR A 2
H16D H 0.3503 0.7699 0.3187 0.043 Uiso 0.223(3) 1 d PR A 2
C17A C 0.2222(3) 0.7208(3) 0.3351(3) 0.0590(10) Uani 1 1 d . . .
H17A H 0.2167 0.7816 0.3038 0.088 Uiso 0.777(3) 1 d PR A 1
H17B H 0.1622 0.7041 0.3451 0.088 Uiso 0.777(3) 1 d PR A 1
H17C H 0.2418 0.6689 0.3039 0.088 Uiso 0.777(3) 1 d PR A 1
H17D H 0.2019 0.6681 0.3662 0.088 Uiso 0.223(3) 1 d PR A 2
H17E H 0.1939 0.7137 0.2745 0.088 Uiso 0.223(3) 1 d PR A 2
H17F H 0.2046 0.7833 0.3548 0.088 Uiso 0.223(3) 1 d PR A 2
N1A N 0.71143(13) 1.02536(14) 0.73412(11) 0.0147(4) Uani 1 1 d . . .
N3A N 0.87546(12) 1.03314(15) 0.75115(11) 0.0162(4) Uani 1 1 d . . .
N7A N 0.81091(14) 1.04130(17) 0.86320(12) 0.0230(5) Uani 1 1 d . . .
H7A1 H 0.7637 1.0417 0.8853 0.028 Uiso 1 1 calc R . .
H7A2 H 0.8663 1.0465 0.8962 0.028 Uiso 1 1 calc R . .
N8A N 0.93732(13) 1.02025(17) 0.63764(12) 0.0219(5) Uani 1 1 d . . .
H8A1 H 0.9919 1.0259 0.6722 0.026 Uiso 1 1 calc R . .
H8A2 H 0.9313 1.0132 0.5829 0.026 Uiso 1 1 calc R . .
N9A N 0.77176(13) 1.00076(16) 0.52954(12) 0.0202(4) Uani 1 1 d . . .
N10A N 0.61488(13) 1.01643(16) 0.60069(12) 0.0195(4) Uani 1 1 d . . .
H10A H 0.6125 1.0156 0.5499 0.023 Uiso 1 1 d R . .
O1A O 0.69359(12) 0.99326(16) 0.47546(10) 0.0289(5) Uani 1 1 d . . .
O2A O 0.49174(13) 0.86290(13) 0.56192(11) 0.0266(4) Uani 1 1 d . A .
O3A O 0.46286(19) 0.59943(17) 0.46772(16) 0.0224(5) Uani 0.777(3) 1 d P A 1
O3C O 0.5184(9) 0.6051(7) 0.5046(7) 0.036(2) Uani 0.223(3) 1 d P A 2
O4A O 0.53215(17) 0.75359(16) 0.41809(14) 0.0427(6) Uani 1 1 d . . .
O5A O 0.3735(2) 0.7521(2) 0.40404(19) 0.0386(7) Uani 0.777(3) 1 d P A 1
O5C O 0.3823(7) 0.7273(7) 0.4501(7) 0.0386(7) Uani 0.223(3) 1 d P A 2
P1B P -0.00223(8) 0.20513(6) 0.49088(7) 0.0191(2) Uani 0.816(3) 1 d P B 1
P1D P -0.0337(4) 0.2054(3) 0.4632(3) 0.0191(2) Uani 0.184(3) 1 d P B 2
C2B C 0.29878(15) 0.52746(17) 0.77823(13) 0.0144(4) Uani 1 1 d . . .
C4B C 0.36420(15) 0.52450(16) 0.66593(13) 0.0141(4) Uani 1 1 d . . .
C5B C 0.27435(15) 0.52274(17) 0.60876(13) 0.0145(4) Uani 1 1 d . . .
C6B C 0.19864(14) 0.52883(16) 0.64809(13) 0.0130(4) Uani 1 1 d . . .
C11B C 0.03280(15) 0.52687(18) 0.62938(14) 0.0171(5) Uani 1 1 d . . .
H11C H -0.0193 0.5544 0.5865 0.021 Uiso 1 1 calc R . .
H11D H 0.0411 0.5655 0.6819 0.021 Uiso 1 1 calc R . .
C12B C 0.01260(16) 0.42365(19) 0.64689(14) 0.0220(5) Uani 1 1 d . . .
H12C H 0.0632 0.3965 0.6916 0.026 Uiso 1 1 calc R . .
H12D H -0.0438 0.4203 0.6666 0.026 Uiso 1 1 calc R . .
C13B C 0.0148(2) 0.2698(2) 0.58636(17) 0.0306(6) Uani 1 1 d . . .
H13C H -0.0285 0.2465 0.6183 0.037 Uiso 1 1 calc R B 1
H13D H 0.0774 0.2582 0.6214 0.037 Uiso 1 1 calc R B 1
C14B C 0.1400(3) 0.2492(3) 0.4404(3) 0.0531(9) Uani 1 1 d . B .
H14E H 0.1610 0.1872 0.4693 0.064 Uiso 1 1 calc R . .
H14F H 0.1719 0.3029 0.4761 0.064 Uiso 1 1 calc R . .
C15B C 0.1611(4) 0.2516(4) 0.3556(3) 0.0830(17) Uani 1 1 d . . .
H15G H 0.1267 0.2006 0.3195 0.125 Uiso 1 1 calc R . .
H15H H 0.2265 0.2410 0.3627 0.125 Uiso 1 1 calc R . .
H15I H 0.1440 0.3149 0.3290 0.125 Uiso 1 1 calc R . .
C16B C -0.1493(3) 0.2092(3) 0.3631(2) 0.0387(9) Uani 0.816(3) 1 d P B 1
H16E H -0.1295 0.1461 0.3451 0.046 Uiso 0.816(3) 1 d PR B 1
H16F H -0.1322 0.2607 0.3279 0.046 Uiso 0.816(3) 1 d PR B 1
C16D C -0.1963(14) 0.2294(15) 0.4268(13) 0.049(5) Uiso 0.184(3) 1 d P B 2
H16G H -0.1931 0.1758 0.4678 0.059 Uiso 0.184(3) 1 d PR B 2
H16H H -0.2197 0.2881 0.4491 0.059 Uiso 0.184(3) 1 d PR B 2
C17B C -0.2526(3) 0.2088(3) 0.3511(2) 0.0510(9) Uani 1 1 d . . .
H17G H -0.2699 0.1540 0.3801 0.076 Uiso 0.816(3) 1 d PR B 1
H17H H -0.2822 0.2032 0.2891 0.076 Uiso 0.816(3) 1 d PR B 1
H17I H -0.2705 0.2696 0.3715 0.076 Uiso 0.816(3) 1 d PR B 1
H17J H -0.2961 0.2618 0.3327 0.076 Uiso 0.184(3) 1 d PR B 2
H17K H -0.2857 0.1491 0.3563 0.076 Uiso 0.184(3) 1 d PR B 2
H17L H -0.2170 0.1993 0.3094 0.076 Uiso 0.184(3) 1 d PR B 2
N1B N 0.21138(12) 0.52986(14) 0.73204(11) 0.0140(4) Uani 1 1 d . . .
N3B N 0.37569(12) 0.52688(15) 0.75001(11) 0.0167(4) Uani 1 1 d . . .
N7B N 0.31136(14) 0.52700(18) 0.86188(12) 0.0248(5) Uani 1 1 d . . .
H7B1 H 0.2642 0.5282 0.8839 0.030 Uiso 1 1 calc R . .
H7B2 H 0.3669 0.5255 0.8951 0.030 Uiso 1 1 calc R . .
N8B N 0.43749(13) 0.52386(17) 0.63598(12) 0.0216(5) Uani 1 1 d . . .
H8B1 H 0.4921 0.5250 0.6711 0.026 Uiso 1 1 calc R . .
H8B2 H 0.4316 0.5223 0.5810 0.026 Uiso 1 1 calc R . .
N9B N 0.27109(13) 0.50969(16) 0.52712(12) 0.0197(4) Uani 1 1 d . . .
N10B N 0.11482(13) 0.53320(15) 0.59869(11) 0.0172(4) Uani 1 1 d . . .
H10B H 0.1133 0.5247 0.5517 0.021 Uiso 1 1 d R . .
O1B O 0.19275(11) 0.50736(15) 0.47300(10) 0.0263(4) Uani 1 1 d . . .
O2B O 0.00188(12) 0.36958(12) 0.57059(11) 0.0237(4) Uani 1 1 d . B .
O3B O 0.02431(16) 0.10314(15) 0.50578(13) 0.0209(5) Uani 0.816(3) 1 d P B 1
O3D O -0.0300(8) 0.0976(8) 0.4715(7) 0.027(2) Uiso 0.184(3) 1 d P B 2
O4B O 0.04411(16) 0.25891(14) 0.42830(13) 0.0354(5) Uani 1 1 d . . .
O5B O -0.10644(19) 0.22586(19) 0.45120(18) 0.0357(6) Uani 0.816(3) 1 d P B 1
O5D O -0.1133(9) 0.2486(9) 0.4056(9) 0.0357(6) Uani 0.184(3) 1 d P B 2

loop_
_atom_site_aniso_label
_atom_site_aniso_U_11
_atom_site_aniso_U_22
_atom_site_aniso_U_33
_atom_site_aniso_U_23
_atom_site_aniso_U_13
_atom_site_aniso_U_12
P1A 0.0230(6) 0.0200(4) 0.0147(6) -0.0039(4) 0.0001(4) -0.0071(4)
P1C 0.0230(6) 0.0200(4) 0.0147(6) -0.0039(4) 0.0001(4) -0.0071(4)
C2A 0.0145(10) 0.0205(11) 0.0085(9) 0.0002(8) 0.0039(8) -0.0016(8)
C4A 0.0121(10) 0.0225(12) 0.0083(9) 0.0002(8) 0.0027(8) -0.0017(8)
C5A 0.0116(10) 0.0249(12) 0.0070(9) -0.0012(8) 0.0030(8) -0.0025(8)
C6A 0.0115(10) 0.0192(11) 0.0097(10) -0.0006(8) 0.0024(8) -0.0026(8)
C11A 0.0089(10) 0.0357(14) 0.0139(10) -0.0049(9) 0.0032(8) 0.0001(9)
C12A 0.0224(12) 0.0372(15) 0.0174(11) 0.0004(10) 0.0080(10) -0.0020(11)
C13A 0.0512(19) 0.0278(15) 0.0423(17) 0.0053(12) 0.0249(15) -0.0006(13)
C14A 0.043(2) 0.051(3) 0.050(3) 0.004(2) 0.021(2) 0.001(2)
C15A 0.067(6) 0.067(4) 0.080(7) 0.004(5) 0.050(5) -0.005(4)
C16A 0.056(3) 0.041(2) 0.062(3) 0.010(2) 0.025(2) 0.003(2)
C15C 0.067(6) 0.067(4) 0.080(7) 0.004(5) 0.050(5) -0.005(4)
C17A 0.051(2) 0.043(2) 0.076(3) -0.0070(19) 0.004(2) -0.0127(17)
N1A 0.0122(9) 0.0230(10) 0.0096(9) -0.0007(7) 0.0039(7) -0.0019(7)
N3A 0.0107(9) 0.0289(11) 0.0087(8) 0.0005(7) 0.0021(7) -0.0024(7)
N7A 0.0141(9) 0.0474(14) 0.0075(9) -0.0018(9) 0.0028(7) -0.0037(9)
N8A 0.0102(9) 0.0472(14) 0.0084(9) -0.0026(8) 0.0027(7) -0.0043(8)
N9A 0.0113(9) 0.0403(13) 0.0082(9) -0.0033(8) 0.0009(7) -0.0020(8)
N10A 0.0103(9) 0.0391(12) 0.0088(8) -0.0025(8) 0.0019(7) -0.0017(8)
O1A 0.0115(8) 0.0649(14) 0.0081(8) -0.0074(8) -0.0014(6) -0.0019(8)
O2A 0.0330(10) 0.0242(9) 0.0223(9) -0.0002(7) 0.0066(8) -0.0046(8)
O3A 0.0276(13) 0.0210(12) 0.0188(12) -0.0018(9) 0.0059(10) -0.0035(10)
O3C 0.067(8) 0.019(4) 0.034(5) 0.007(4) 0.032(6) 0.009(5)
O4A 0.0578(15) 0.0366(12) 0.0409(12) 0.0026(9) 0.0260(11) -0.0125(11)
O5A 0.0366(14) 0.0293(15) 0.0398(18) 0.0040(12) -0.0091(14) -0.0036(11)
O5C 0.0366(14) 0.0293(15) 0.0398(18) 0.0040(12) -0.0091(14) -0.0036(11)
P1B 0.0211(6) 0.0158(4) 0.0174(5) 0.0005(3) -0.0008(4) 0.0004(4)
P1D 0.0211(6) 0.0158(4) 0.0174(5) 0.0005(3) -0.0008(4) 0.0004(4)
C2B 0.0135(10) 0.0218(11) 0.0087(9) 0.0021(8) 0.0043(8) 0.0002(8)
C4B 0.0117(10) 0.0211(11) 0.0094(10) -0.0002(8) 0.0029(8) -0.0017(8)
C5B 0.0121(10) 0.0249(12) 0.0064(9) -0.0006(8) 0.0023(8) -0.0024(8)
C6B 0.0119(10) 0.0173(11) 0.0095(9) -0.0006(8) 0.0025(8) -0.0008(8)
C11B 0.0099(10) 0.0297(13) 0.0120(10) -0.0037(9) 0.0034(8) 0.0009(9)
C12B 0.0197(12) 0.0331(14) 0.0143(10) 0.0003(10) 0.0064(9) -0.0006(10)
C13B 0.0427(16) 0.0251(13) 0.0284(14) 0.0055(11) 0.0172(12) 0.0051(12)
C14B 0.063(2) 0.043(2) 0.064(2) 0.0111(17) 0.036(2) 0.0036(17)
C15B 0.119(4) 0.066(3) 0.095(4) 0.014(3) 0.084(4) 0.005(3)
C16B 0.041(2) 0.038(2) 0.034(2) -0.0062(16) 0.0030(17) -0.0049(17)
C17B 0.050(2) 0.043(2) 0.057(2) -0.0124(17) 0.0098(17) -0.0140(16)
N1B 0.0110(9) 0.0226(10) 0.0085(8) 0.0002(7) 0.0027(7) -0.0005(7)
N3B 0.0104(9) 0.0312(11) 0.0081(8) 0.0018(7) 0.0016(7) -0.0006(8)
N7B 0.0133(9) 0.0538(15) 0.0072(9) 0.0034(9) 0.0025(7) 0.0012(9)
N8B 0.0103(9) 0.0469(14) 0.0076(8) -0.0030(8) 0.0024(7) -0.0032(8)
N9B 0.0115(9) 0.0393(12) 0.0078(9) -0.0030(8) 0.0014(7) -0.0021(8)
N10B 0.0127(9) 0.0307(11) 0.0080(8) -0.0025(7) 0.0023(7) -0.0018(8)
O1B 0.0125(8) 0.0569(13) 0.0079(7) -0.0052(7) -0.0005(6) -0.0031(8)
O2B 0.0320(10) 0.0193(9) 0.0198(8) 0.0007(7) 0.0065(7) 0.0005(7)
O3B 0.0281(12) 0.0148(10) 0.0206(10) 0.0016(8) 0.0075(9) 0.0016(8)
O4B 0.0512(13) 0.0271(10) 0.0326(11) 0.0096(8) 0.0196(10) 0.0017(9)
O5B 0.0388(14) 0.0319(14) 0.0289(15) -0.0054(11) -0.0056(12) 0.0009(11)
O5D 0.0388(14) 0.0319(14) 0.0289(15) -0.0054(11) -0.0056(12) 0.0009(11)

loop_
_atom_type_symbol
_atom_type_description
_atom_type_scat_dispersion_real
_atom_type_scat_dispersion_imag
_atom_type_scat_source
C C 0.0033 0.0016 'International Tables Vol C Tables 4.2.6.8 and 6.1.1.4'
H H 0.0000 0.0000 'International Tables Vol C Tables 4.2.6.8 and 6.1.1.4'
N N 0.0061 0.0033 'International Tables Vol C Tables 4.2.6.8 and 6.1.1.4'
O O 0.0106 0.0060 'International Tables Vol C Tables 4.2.6.8 and 6.1.1.4'
P P 0.1023 0.0942 'International Tables Vol C Tables 4.2.6.8 and 6.1.1.4'

loop_
_geom_angle_atom_site_label_1
_geom_angle_atom_site_label_2
_geom_angle_atom_site_label_3
_geom_angle
O3A P1A O5A 116.89(16)
O3A P1A O4A 117.78(14)
O5A P1A O4A 98.31(16)
O3A P1A C13A 109.52(14)
O5A P1A C13A 109.89(16)
O4A P1A C13A 103.23(14)
O3C P1C C13A 114.2(5)
O3C P1C O4A 110.2(4)
C13A P1C O4A 121.7(3)
O3C P1C O5C 116.8(7)
C13A P1C O5C 91.7(5)
O4A P1C O5C 100.3(5)
N7A C2A N1A 116.0(2)
N7A C2A N3A 116.0(2)
N1A C2A N3A 127.98(19)
N8A C4A N3A 118.7(2)
N8A C4A C5A 119.97(19)
N3A C4A C5A 121.34(19)
N9A C5A C4A 115.97(19)
N9A C5A C6A 128.5(2)
C4A C5A C6A 115.49(18)
N10A C6A N1A 119.9(2)
N10A C6A C5A 117.88(19)
N1A C6A C5A 122.2(2)
N10A C11A C12A 110.6(2)
O2A C12A C11A 107.92(19)
O2A C13A P1C 115.7(3)
O2A C13A P1A 110.2(2)
P1C C13A P1A 14.23(17)
O4A C14A C15A 110.5(5)
O5A C16A C17A 109.3(4)
C15C C14C O4A 114(2)
C17A C16C O5C 112.7(9)
C16A C17A C16C 54.2(5)
C6A N1A C2A 116.14(19)
C4A N3A C2A 116.73(18)
O1A N9A C5A 118.89(19)
C6A N10A C11A 124.21(19)
C13A O2A C12A 113.3(2)
C14A O4A C14C 76.4(5)
C14A O4A P1A 128.3(3)
C14C O4A P1A 126.8(5)
C14A O4A P1C 111.0(3)
C14C O4A P1C 140.6(5)
P1A O4A P1C 20.53(13)
C16A O5A P1A 121.6(3)
C16C O5C P1C 125.2(9)
O3B P1B O4B 114.36(12)
O3B P1B O5B 116.56(15)
O4B P1B O5B 102.47(15)
O3B P1B C13B 111.53(14)
O4B P1B C13B 110.42(13)
O5B P1B C13B 100.33(15)
O5D P1D O3D 118.1(8)
O5D P1D O4B 98.4(6)
O3D P1D O4B 118.3(5)
O5D P1D C13B 117.8(6)
O3D P1D C13B 109.3(5)
O4B P1D C13B 92.0(3)
N7B C2B N1B 116.02(19)
N7B C2B N3B 115.8(2)
N1B C2B N3B 128.15(19)
N8B C4B N3B 118.4(2)
N8B C4B C5B 120.36(19)
N3B C4B C5B 121.27(19)
N9B C5B C4B 115.97(19)
N9B C5B C6B 128.0(2)
C4B C5B C6B 115.86(18)
N10B C6B N1B 119.46(19)
N10B C6B C5B 118.61(19)
N1B C6B C5B 121.94(19)
N10B C11B C12B 110.87(19)
O2B C12B C11B 108.27(18)
O2B C13B P1B 110.62(18)
O2B C13B P1D 103.5(2)
P1B C13B P1D 12.11(13)
O4B C14B C15B 108.7(4)
O5B C16B C17B 108.6(3)
C17B C16D O5D 102.3(14)
C16D C17B C16B 59.2(9)
C6B N1B C2B 116.06(18)
C4B N3B C2B 116.57(18)
O1B N9B C5B 118.84(19)
C6B N10B C11B 124.10(18)
C13B O2B C12B 111.86(19)
C14B O4B P1B 118.5(2)
C14B O4B P1D 136.2(3)
P1B O4B P1D 20.51(17)
C16B O5B P1B 122.3(3)
C16D O5D P1D 114.2(13)

loop_
_geom_bond_atom_site_label_1
_geom_bond_atom_site_label_2
_geom_bond_distance
P1A O3A 1.464(3)
P1A O5A 1.559(3)
P1A O4A 1.562(2)
P1A C13A 1.862(3)
P1C O3C 1.468(10)
P1C C13A 1.469(5)
P1C O4A 1.611(4)
P1C O5C 1.629(11)
C2A N7A 1.332(3)
C2A N1A 1.347(3)
C2A N3A 1.365(3)
C4A N8A 1.324(3)
C4A N3A 1.335(3)
C4A C5A 1.449(3)
C5A N9A 1.331(3)
C5A C6A 1.458(3)
C6A N10A 1.326(3)
C6A N1A 1.332(3)
C11A N10A 1.451(3)
C11A C12A 1.506(4)
C12A O2A 1.430(3)
C13A O2A 1.419(3)
C14A O4A 1.381(5)
C14A C15A 1.502(10)
C16A O5A 1.397(5)
C16A C17A 1.457(6)
C15C C14C 1.37(4)
C14C O4A 1.466(12)
C16C C17A 1.599(14)
C16C O5C 1.608(17)
N9A O1A 1.292(2)
P1B O3B 1.466(2)
P1B O4B 1.566(2)
P1B O5B 1.577(3)
P1B C13B 1.758(3)
P1D O5D 1.459(13)
P1D O3D 1.493(11)
P1D O4B 1.614(5)
P1D C13B 2.151(6)
C2B N7B 1.331(3)
C2B N1B 1.351(3)
C2B N3B 1.360(3)
C4B N8B 1.324(3)
C4B N3B 1.340(3)
C4B C5B 1.445(3)
C5B N9B 1.334(3)
C5B C6B 1.454(3)
C6B N10B 1.324(3)
C6B N1B 1.335(3)
C11B N10B 1.458(3)
C11B C12B 1.499(3)
C12B O2B 1.426(3)
C13B O2B 1.404(3)
C14B O4B 1.426(4)
C14B C15B 1.499(5)
C16B O5B 1.439(4)
C16B C17B 1.531(5)
C16D C17B 1.34(2)
C16D O5D 1.41(2)
N9B O1B 1.290(2)
